data_7109046
loop_
_publ_author_name
'Philip C. Andrews'
'Victoria L. Blair'
'Richard L. Ferrero'
'Peter C. Junk'
'Ish Kumar'

_publ_section_title
;
 Making Bispirin: synthesis, structure and activity against Helicobacter
 pylori of bismuth(III) acetylsalicylate
;
_journal_name_full Chem.Commun.
_journal_page_first 2870
_journal_paper_doi 10.1039/c3cc40645h
_journal_volume 49
_journal_year 2013
_chemical_formula_moiety 'C36 H28 Bi K O16'
_chemical_formula_sum 'C36 H28 Bi K O16'
_chemical_formula_weight 964.66
_chemical_name_systematic
;
?
;
_space_group_IT_number 2
_symmetry_cell_setting triclinic
_symmetry_space_group_name_Hall '-P 1'
_symmetry_space_group_name_H-M 'P -1'
_atom_sites_solution_hydrogens geom
_atom_sites_solution_primary direct
_atom_sites_solution_secondary difmap
_audit_creation_method SHELXL-97
_cell_angle_alpha 106.16(3)
_cell_angle_beta 104.71(3)
_cell_angle_gamma 103.86(3)
_cell_formula_units_Z 2
_cell_length_a 11.243(2)
_cell_length_b 11.341(2)
_cell_length_c 16.047(3)
_cell_measurement_reflns_used 28417
_cell_measurement_temperature 173(2)
_cell_measurement_theta_max 28.78
_cell_measurement_theta_min 1.41
_cell_volume 1791.7(9)
_computing_cell_refinement 'XDS (Kabasch, 1993)'
_computing_data_collection 'Blue Ice (McPhillips, 2002)'
_computing_data_reduction 'XDS (Kabasch, 1993)'
_computing_molecular_graphics X-Seed
_computing_publication_material CIFTAB
_computing_structure_refinement 'SHELXL-97 (Sheldrick, 1997)'
_computing_structure_solution 'SHELXS-97 (Sheldrick, 1990)'
_diffrn_ambient_temperature 173(2)
_diffrn_measured_fraction_theta_full 0.998
_diffrn_measured_fraction_theta_max 0.936
_diffrn_measurement_device_type 'ADSC Quantum 210r CCD'
_diffrn_measurement_method '\f scan'
_diffrn_radiation_monochromator silicon
_diffrn_radiation_source 'MX1 beamline, Australian Synchrotron'
_diffrn_radiation_type synchrotron
_diffrn_radiation_wavelength 0.71073
_diffrn_reflns_av_R_equivalents 0.0543
_diffrn_reflns_av_sigmaI/netI 0.0274
_diffrn_reflns_limit_h_max 14
_diffrn_reflns_limit_h_min -15
_diffrn_reflns_limit_k_max 14
_diffrn_reflns_limit_k_min -14
_diffrn_reflns_limit_l_max 21
_diffrn_reflns_limit_l_min -21
_diffrn_reflns_number 58724
_diffrn_reflns_theta_full 25.00
_diffrn_reflns_theta_max 28.78
_diffrn_reflns_theta_min 1.41
_diffrn_standards_number 0
_exptl_absorpt_coefficient_mu 5.112
_exptl_absorpt_correction_T_max 0.8617
_exptl_absorpt_correction_T_min 0.8216
_exptl_crystal_colour colourless
_exptl_crystal_density_diffrn 1.788
_exptl_crystal_density_method 'not measured'
_exptl_crystal_description block
_exptl_crystal_F_000 948
_exptl_crystal_size_max 0.04
_exptl_crystal_size_mid 0.03
_exptl_crystal_size_min 0.03
_refine_diff_density_max 1.229
_refine_diff_density_min -1.474
_refine_diff_density_rms 0.130
_refine_ls_extinction_coef 0.0231(6)
_refine_ls_extinction_expression Fc^*^=kFc[1+0.001xFc^2^\l^3^/sin(2\q)]^-1/4^
_refine_ls_extinction_method SHELXL
_refine_ls_goodness_of_fit_ref 1.084
_refine_ls_hydrogen_treatment constr
_refine_ls_matrix_type full
_refine_ls_number_parameters 492
_refine_ls_number_reflns 8732
_refine_ls_number_restraints 0
_refine_ls_restrained_S_all 1.084
_refine_ls_R_factor_all 0.0267
_refine_ls_R_factor_gt 0.0256
_refine_ls_shift/su_max 0.048
_refine_ls_shift/su_mean 0.000
_refine_ls_structure_factor_coef Fsqd
_refine_ls_weighting_details 'calc w=1/[\s^2^(Fo^2^)+(0.0290P)^2^+3.5081P] where P=(Fo^2^+2Fc^2^)/3'
_refine_ls_weighting_scheme calc
_refine_ls_wR_factor_gt 0.0624
_refine_ls_wR_factor_ref 0.0633
_reflns_number_gt 8395
_reflns_number_total 8732
_reflns_threshold_expression >2sigma(I)
_cod_data_source_file c3cc40645h.txt
_cod_data_source_block vbmerge
_cod_original_cell_volume 1791.8(9)
_cod_original_sg_symbol_H-M p-1
_cod_database_code 7109046

loop_
_symmetry_equiv_pos_as_xyz
'x, y, z'
'-x, -y, -z'

loop_
_atom_site_label
_atom_site_type_symbol
_atom_site_fract_x
_atom_site_fract_y
_atom_site_fract_z
_atom_site_U_iso_or_equiv
_atom_site_adp_type
_atom_site_occupancy
_atom_site_symmetry_multiplicity
_atom_site_calc_flag
_atom_site_refinement_flags
Bi1 Bi 0.653889(9) 0.567624(10) 0.631182(7) 0.01637(5) Uani 1 1 d .
K1 K 0.52325(7) 0.84966(7) 0.57587(5) 0.02504(13) Uani 1 1 d .
O1 O 0.5709(2) 0.3245(2) 0.60705(17) 0.0287(5) Uani 1 1 d .
O2 O 0.7614(2) 0.4610(2) 0.70982(16) 0.0233(4) Uani 1 1 d .
O3 O 0.4459(3) 0.1818(2) 0.69463(17) 0.0294(5) Uani 1 1 d .
O4 O 0.4117(3) 0.0420(2) 0.55327(17) 0.0309(5) Uani 1 1 d .
O5 O 0.5650(2) 0.7499(2) 0.71170(16) 0.0250(4) Uani 1 1 d .
O6 O 0.6125(2) 0.6050(2) 0.77084(15) 0.0234(4) Uani 1 1 d .
O7 O 0.6308(2) 0.6628(2) 0.95136(16) 0.0259(5) Uani 1 1 d .
O8 O 0.4754(3) 0.4637(3) 0.88894(19) 0.0355(6) Uani 1 1 d .
O9 O 0.7765(2) 0.4982(3) 0.53566(17) 0.0306(5) Uani 1 1 d .
O10 O 0.6101(2) 0.5249(3) 0.44389(16) 0.0307(5) Uani 1 1 d .
O11 O 0.9123(2) 0.3653(2) 0.44805(16) 0.0241(4) Uani 1 1 d .
O12 O 0.7163(2) 0.2143(3) 0.40960(19) 0.0332(5) Uani 1 1 d .
O13 O 0.8456(2) 0.7256(2) 0.71801(15) 0.0218(4) Uani 1 1 d .
O14 O 0.7586(2) 0.8088(2) 0.61760(16) 0.0250(5) Uani 1 1 d .
O15 O 1.0516(2) 0.8843(2) 0.86856(16) 0.0255(5) Uani 1 1 d .
O16 O 0.8794(3) 0.9231(3) 0.90438(18) 0.0326(5) Uani 1 1 d .
C1 C 0.6693(3) 0.3507(3) 0.6762(2) 0.0239(6) Uani 1 1 d .
C2 C 0.6794(3) 0.2558(3) 0.7241(2) 0.0253(6) Uani 1 1 d .
C3 C 0.8023(4) 0.2523(4) 0.7689(2) 0.0315(7) Uani 1 1 d .
H3 H 0.8786 0.3103 0.7686 0.038 Uiso 1 1 calc R
C4 C 0.8137(4) 0.1646(4) 0.8138(3) 0.0353(8) Uani 1 1 d .
H4 H 0.8975 0.1624 0.8434 0.042 Uiso 1 1 calc R
C5 C 0.7033(4) 0.0805(4) 0.8154(3) 0.0375(8) Uani 1 1 d .
H5 H 0.7112 0.0193 0.8447 0.045 Uiso 1 1 calc R
C6 C 0.5811(4) 0.0855(3) 0.7743(2) 0.0336(8) Uani 1 1 d .
H6 H 0.5056 0.0304 0.7776 0.040 Uiso 1 1 calc R
C7 C 0.5698(4) 0.1717(3) 0.7282(2) 0.0276(7) Uani 1 1 d .
C8 C 0.3759(4) 0.1148(3) 0.6037(2) 0.0274(7) Uani 1 1 d .
C9 C 0.2525(4) 0.1444(4) 0.5762(3) 0.0367(8) Uani 1 1 d .
H9A H 0.2576 0.1941 0.5353 0.055 Uiso 1 1 calc R
H9B H 0.2402 0.1958 0.6315 0.055 Uiso 1 1 calc R
H9C H 0.1788 0.0628 0.5437 0.055 Uiso 1 1 calc R
C10 C 0.5665(3) 0.6979(3) 0.7717(2) 0.0202(5) Uani 1 1 d .
C11 C 0.5100(3) 0.7441(3) 0.8444(2) 0.0220(6) Uani 1 1 d .
C12 C 0.4217(3) 0.8093(3) 0.8269(2) 0.0246(6) Uani 1 1 d .
H12 H 0.4012 0.8250 0.7706 0.030 Uiso 1 1 calc R
C13 C 0.3632(3) 0.8519(3) 0.8905(3) 0.0305(7) Uani 1 1 d .
H13 H 0.3016 0.8946 0.8772 0.037 Uiso 1 1 calc R
C14 C 0.3950(4) 0.8317(4) 0.9738(3) 0.0336(8) Uani 1 1 d .
H14 H 0.3562 0.8621 1.0178 0.040 Uiso 1 1 calc R
C15 C 0.4827(3) 0.7678(4) 0.9926(2) 0.0304(7) Uani 1 1 d .
H15 H 0.5049 0.7547 1.0498 0.036 Uiso 1 1 calc R
C16 C 0.5385(3) 0.7227(3) 0.9277(2) 0.0234(6) Uani 1 1 d .
C17 C 0.5881(3) 0.5299(3) 0.9240(2) 0.0283(7) Uani 1 1 d .
C18 C 0.7019(4) 0.4826(4) 0.9443(3) 0.0387(8) Uani 1 1 d .
H18A H 0.6707 0.3910 0.9380 0.058 Uiso 1 1 calc R
H18B H 0.7617 0.5349 1.0075 0.058 Uiso 1 1 calc R
H18C H 0.7477 0.4909 0.9007 0.058 Uiso 1 1 calc R
C19 C 0.7133(3) 0.4986(3) 0.4580(2) 0.0214(6) Uani 1 1 d .
C20 C 0.7699(3) 0.4747(3) 0.3814(2) 0.0205(6) Uani 1 1 d .
C21 C 0.7295(3) 0.5188(3) 0.3099(2) 0.0228(6) Uani 1 1 d .
H21 H 0.6638 0.5583 0.3086 0.027 Uiso 1 1 calc R
C22 C 0.7837(3) 0.5062(3) 0.2403(2) 0.0268(6) Uani 1 1 d .
H22 H 0.7557 0.5379 0.1925 0.032 Uiso 1 1 calc R
C23 C 0.8785(3) 0.4474(4) 0.2408(2) 0.0294(7) Uani 1 1 d .
H23 H 0.9166 0.4400 0.1939 0.035 Uiso 1 1 calc R
C24 C 0.9179(3) 0.3989(3) 0.3103(2) 0.0264(6) Uani 1 1 d .
H24 H 0.9816 0.3570 0.3103 0.032 Uiso 1 1 calc R
C25 C 0.8639(3) 0.4123(3) 0.3791(2) 0.0220(6) Uani 1 1 d .
C26 C 0.8276(3) 0.2716(3) 0.4610(2) 0.0267(6) Uani 1 1 d .
C27 C 0.8911(4) 0.2494(4) 0.5465(3) 0.0375(8) Uani 1 1 d .
H27A H 0.8311 0.1752 0.5514 0.056 Uiso 1 1 calc R
H27B H 0.9127 0.3275 0.6007 0.056 Uiso 1 1 calc R
H27C H 0.9710 0.2310 0.5434 0.056 Uiso 1 1 calc R
C28 C 0.8471(3) 0.8183(3) 0.6864(2) 0.0207(6) Uani 1 1 d .
C29 C 0.9630(3) 0.9423(3) 0.7358(2) 0.0220(6) Uani 1 1 d .
C30 C 0.9777(3) 1.0344(3) 0.6937(2) 0.0270(6) Uani 1 1 d .
H30 H 0.9160 1.0167 0.6351 0.032 Uiso 1 1 calc R
C31 C 1.0810(4) 1.1518(3) 0.7357(3) 0.0308(7) Uani 1 1 d .
H31 H 1.0889 1.2138 0.7062 0.037 Uiso 1 1 calc R
C32 C 1.1728(3) 1.1778(3) 0.8210(3) 0.0322(7) Uani 1 1 d .
H32 H 1.2447 1.2568 0.8494 0.039 Uiso 1 1 calc R
C33 C 1.1588(3) 1.0877(3) 0.8645(2) 0.0290(7) Uani 1 1 d .
H33 H 1.2203 1.1059 0.9232 0.035 Uiso 1 1 calc R
C34 C 1.0553(3) 0.9715(3) 0.8223(2) 0.0236(6) Uani 1 1 d .
C35 C 0.9522(3) 0.8617(3) 0.9032(2) 0.0264(6) Uani 1 1 d .
C36 C 0.9499(4) 0.7491(4) 0.9344(3) 0.0321(7) Uani 1 1 d .
H36A H 0.9040 0.7522 0.9790 0.048 Uiso 1 1 calc R
H36B H 1.0395 0.7536 0.9637 0.048 Uiso 1 1 calc R
H36C H 0.9047 0.6675 0.8811 0.048 Uiso 1 1 calc R

loop_
_atom_site_aniso_label
_atom_site_aniso_U_11
_atom_site_aniso_U_22
_atom_site_aniso_U_33
_atom_site_aniso_U_23
_atom_site_aniso_U_13
_atom_site_aniso_U_12
Bi1 0.01584(7) 0.01467(7) 0.01772(7) 0.00541(4) 0.00598(4) 0.00387(4)
K1 0.0264(3) 0.0278(3) 0.0253(3) 0.0128(3) 0.0109(3) 0.0105(3)
O1 0.0282(12) 0.0243(11) 0.0301(12) 0.0124(10) 0.0064(9) 0.0034(9)
O2 0.0221(10) 0.0212(10) 0.0262(11) 0.0093(9) 0.0071(8) 0.0071(9)
O3 0.0341(13) 0.0251(11) 0.0285(12) 0.0079(9) 0.0137(10) 0.0082(10)
O4 0.0427(14) 0.0224(11) 0.0297(12) 0.0104(10) 0.0164(11) 0.0094(10)
O5 0.0310(12) 0.0237(11) 0.0259(11) 0.0109(9) 0.0151(9) 0.0106(9)
O6 0.0272(11) 0.0240(11) 0.0232(10) 0.0101(9) 0.0118(9) 0.0106(9)
O7 0.0245(11) 0.0260(11) 0.0226(10) 0.0083(9) 0.0067(9) 0.0027(9)
O8 0.0322(13) 0.0307(13) 0.0377(14) 0.0139(11) 0.0096(11) 0.0013(11)
O9 0.0330(12) 0.0426(14) 0.0250(11) 0.0148(10) 0.0136(10) 0.0210(11)
O10 0.0225(11) 0.0434(14) 0.0242(11) 0.0069(10) 0.0080(9) 0.0134(10)
O11 0.0193(10) 0.0239(11) 0.0282(11) 0.0101(9) 0.0077(8) 0.0054(9)
O12 0.0248(12) 0.0335(13) 0.0383(14) 0.0179(11) 0.0067(10) 0.0030(10)
O13 0.0189(10) 0.0169(10) 0.0246(10) 0.0059(8) 0.0052(8) 0.0018(8)
O14 0.0217(10) 0.0252(11) 0.0240(11) 0.0093(9) 0.0065(8) 0.0017(9)
O15 0.0236(11) 0.0229(11) 0.0292(11) 0.0107(9) 0.0076(9) 0.0064(9)
O16 0.0346(13) 0.0368(14) 0.0294(12) 0.0103(10) 0.0137(10) 0.0163(11)
C1 0.0291(15) 0.0215(14) 0.0263(15) 0.0104(12) 0.0130(12) 0.0114(12)
C2 0.0357(17) 0.0200(14) 0.0242(14) 0.0084(12) 0.0132(13) 0.0123(13)
C3 0.0365(18) 0.0325(18) 0.0295(16) 0.0123(14) 0.0133(14) 0.0150(15)
C4 0.047(2) 0.039(2) 0.0280(17) 0.0122(15) 0.0136(15) 0.0276(17)
C5 0.059(2) 0.0319(18) 0.0266(17) 0.0142(14) 0.0142(16) 0.0200(18)
C6 0.051(2) 0.0236(16) 0.0281(16) 0.0111(13) 0.0168(15) 0.0095(15)
C7 0.0367(17) 0.0214(14) 0.0236(15) 0.0061(12) 0.0115(13) 0.0089(13)
C8 0.0359(17) 0.0200(14) 0.0280(16) 0.0112(12) 0.0146(13) 0.0055(13)
C9 0.040(2) 0.038(2) 0.0344(18) 0.0114(16) 0.0162(16) 0.0155(17)
C10 0.0200(13) 0.0184(13) 0.0195(13) 0.0040(10) 0.0081(11) 0.0035(11)
C11 0.0218(13) 0.0187(13) 0.0199(13) 0.0026(11) 0.0085(11) 0.0007(11)
C12 0.0241(14) 0.0183(13) 0.0282(15) 0.0050(12) 0.0108(12) 0.0035(12)
C13 0.0274(16) 0.0235(15) 0.0384(18) 0.0054(13) 0.0148(14) 0.0075(13)
C14 0.0328(17) 0.0329(18) 0.0321(17) 0.0031(14) 0.0204(14) 0.0057(15)
C15 0.0289(16) 0.0326(17) 0.0226(15) 0.0045(13) 0.0121(13) 0.0014(14)
C16 0.0212(14) 0.0207(14) 0.0226(14) 0.0054(11) 0.0075(11) -0.0002(11)
C17 0.0320(17) 0.0289(16) 0.0243(15) 0.0121(13) 0.0113(13) 0.0062(14)
C18 0.0370(19) 0.0351(19) 0.046(2) 0.0179(17) 0.0158(17) 0.0109(16)
C19 0.0210(13) 0.0197(13) 0.0218(14) 0.0044(11) 0.0104(11) 0.0046(11)
C20 0.0185(13) 0.0172(13) 0.0226(14) 0.0047(11) 0.0085(11) 0.0019(11)
C21 0.0207(13) 0.0192(13) 0.0253(14) 0.0068(11) 0.0068(11) 0.0035(11)
C22 0.0290(16) 0.0220(14) 0.0250(15) 0.0095(12) 0.0071(12) 0.0016(12)
C23 0.0262(15) 0.0320(17) 0.0260(15) 0.0086(13) 0.0117(13) 0.0019(13)
C24 0.0202(14) 0.0262(15) 0.0306(16) 0.0068(13) 0.0114(12) 0.0052(12)
C25 0.0181(13) 0.0209(14) 0.0248(14) 0.0083(11) 0.0067(11) 0.0037(11)
C26 0.0263(15) 0.0227(15) 0.0311(16) 0.0114(13) 0.0092(13) 0.0069(13)
C27 0.0374(19) 0.0342(19) 0.0379(19) 0.0200(16) 0.0064(15) 0.0057(16)
C28 0.0182(13) 0.0200(13) 0.0212(13) 0.0043(11) 0.0090(11) 0.0027(11)
C29 0.0207(13) 0.0177(13) 0.0259(14) 0.0063(11) 0.0091(11) 0.0043(11)
C30 0.0269(15) 0.0245(15) 0.0253(15) 0.0086(12) 0.0082(12) 0.0022(13)
C31 0.0321(17) 0.0231(15) 0.0354(18) 0.0118(14) 0.0132(14) 0.0031(13)
C32 0.0250(16) 0.0212(15) 0.0406(19) 0.0080(14) 0.0073(14) -0.0013(13)
C33 0.0228(15) 0.0213(15) 0.0318(17) 0.0043(13) 0.0021(12) 0.0021(12)
C34 0.0227(14) 0.0181(13) 0.0291(15) 0.0080(12) 0.0095(12) 0.0052(11)
C35 0.0255(15) 0.0247(15) 0.0228(14) 0.0051(12) 0.0064(12) 0.0035(12)
C36 0.0330(17) 0.0335(18) 0.0307(17) 0.0149(14) 0.0121(14) 0.0074(15)

loop_
_atom_type_symbol
_atom_type_description
_atom_type_scat_dispersion_real
_atom_type_scat_dispersion_imag
_atom_type_scat_source
C C 0.0033 0.0016 'International Tables Vol C Tables 4.2.6.8 and 6.1.1.4'
H H 0.0000 0.0000 'International Tables Vol C Tables 4.2.6.8 and 6.1.1.4'
O O 0.0106 0.0060 'International Tables Vol C Tables 4.2.6.8 and 6.1.1.4'
K K 0.2009 0.2494 'International Tables Vol C Tables 4.2.6.8 and 6.1.1.4'
Bi Bi -4.028 10.608 'International Tables Vol C Tables 4.2.6.8 and 6.1.1.4'

loop_
_geom_angle_atom_site_label_1
_geom_angle_atom_site_label_2
_geom_angle_atom_site_label_3
_geom_angle
_geom_angle_site_symmetry_1
_geom_angle_site_symmetry_3
O13 Bi1 O2 78.56(8) . .
O13 Bi1 O6 84.38(9) . .
O2 Bi1 O6 73.19(8) . .
O13 Bi1 O9 82.97(9) . .
O2 Bi1 O9 78.51(8) . .
O6 Bi1 O9 150.77(8) . .
O13 Bi1 O1 132.03(8) . .
O2 Bi1 O1 53.69(8) . .
O6 Bi1 O1 85.85(9) . .
O9 Bi1 O1 83.27(9) . .
O13 Bi1 O5 81.22(8) . .
O2 Bi1 O5 122.94(8) . .
O6 Bi1 O5 52.05(8) . .
O9 Bi1 O5 149.65(8) . .
O1 Bi1 O5 126.17(8) . .
O13 Bi1 O10 153.10(8) . 2_666
O2 Bi1 O10 119.92(9) . 2_666
O6 Bi1 O10 83.10(8) . 2_666
O9 Bi1 O10 118.14(9) . 2_666
O1 Bi1 O10 70.57(9) . 2_666
O5 Bi1 O10 72.30(8) . 2_666
O13 Bi1 O10 110.03(9) . .
O2 Bi1 O10 123.63(8) . .
O6 Bi1 O10 158.95(8) . .
O9 Bi1 O10 49.54(8) . .
O1 Bi1 O10 94.73(9) . .
O5 Bi1 O10 113.41(8) . .
O10 Bi1 O10 77.31(9) 2_666 .
O12 K1 O5 79.07(8) 2_666 .
O12 K1 O14 144.09(8) 2_666 .
O5 K1 O14 66.70(7) . .
O12 K1 O1 92.03(9) 2_666 2_666
O5 K1 O1 117.59(8) . 2_666
O14 K1 O1 94.30(8) . 2_666
O12 K1 O4 70.80(8) 2_666 1_565
O5 K1 O4 132.05(8) . 1_565
O14 K1 O4 141.80(8) . 1_565
O1 K1 O4 100.24(8) 2_666 1_565
O12 K1 O4 124.73(9) 2_666 2_666
O5 K1 O4 156.13(8) . 2_666
O14 K1 O4 89.61(8) . 2_666
O1 K1 O4 64.77(7) 2_666 2_666
O4 K1 O4 65.85(9) 1_565 2_666
O12 K1 C6 80.43(10) 2_666 1_565
O5 K1 C6 72.39(8) . 1_565
O14 K1 C6 98.49(10) . 1_565
O1 K1 C6 166.33(9) 2_666 1_565
O4 K1 C6 66.58(9) 1_565 1_565
O4 K1 C6 110.32(8) 2_666 1_565
O12 K1 C8 131.85(9) 2_666 2_666
O5 K1 C8 142.21(8) . 2_666
O14 K1 C8 77.44(8) . 2_666
O1 K1 C8 52.08(8) 2_666 2_666
O4 K1 C8 84.06(8) 1_565 2_666
O4 K1 C8 19.27(8) 2_666 2_666
C6 K1 C8 126.41(9) 1_565 2_666
O12 K1 K1 98.35(7) 2_666 2_676
O5 K1 K1 160.76(6) . 2_676
O14 K1 K1 117.54(6) . 2_676
O1 K1 K1 81.41(6) 2_666 2_676
O4 K1 K1 33.05(5) 1_565 2_676
O4 K1 K1 32.79(6) 2_666 2_676
C6 K1 K1 88.37(7) 1_565 2_676
C8 K1 K1 51.27(6) 2_666 2_676
C1 O1 Bi1 85.91(19) . .
C1 O1 K1 134.0(2) . 2_666
Bi1 O1 K1 116.08(9) . 2_666
C1 O2 Bi1 97.71(19) . .
C8 O3 C7 117.2(3) . .
C8 O4 K1 132.1(2) . 1_545
C8 O4 K1 109.5(2) . 2_666
K1 O4 K1 114.15(9) 1_545 2_666
C10 O5 Bi1 85.82(18) . .
C10 O5 K1 171.6(2) . .
Bi1 O5 K1 97.50(8) . .
C10 O6 Bi1 100.05(18) . .
C17 O7 C16 117.7(3) . .
C19 O9 Bi1 102.8(2) . .
C19 O10 Bi1 146.9(2) . 2_666
C19 O10 Bi1 84.89(18) . .
Bi1 O10 Bi1 102.69(9) 2_666 .
C26 O11 C25 118.1(2) . .
C26 O12 K1 137.3(2) . 2_666
C28 O13 Bi1 105.67(18) . .
C28 O14 K1 139.1(2) . .
C35 O15 C34 117.0(3) . .
O1 C1 O2 121.3(3) . .
O1 C1 C2 120.6(3) . .
O2 C1 C2 118.1(3) . .
C7 C2 C3 118.1(3) . .
C7 C2 C1 122.0(3) . .
C3 C2 C1 119.9(3) . .
C4 C3 C2 120.7(4) . .
C5 C4 C3 120.1(4) . .
C4 C5 C6 120.1(3) . .
C5 C6 C7 119.6(4) . .
C5 C6 K1 93.9(2) . 1_545
C7 C6 K1 90.2(2) . 1_545
C6 C7 C2 121.3(4) . .
C6 C7 O3 117.7(3) . .
C2 C7 O3 120.6(3) . .
O4 C8 O3 123.0(3) . .
O4 C8 C9 125.8(3) . .
O3 C8 C9 111.2(3) . .
O4 C8 K1 51.19(17) . 2_666
O3 C8 K1 125.2(2) . 2_666
C9 C8 K1 97.8(2) . 2_666
O5 C10 O6 121.8(3) . .
O5 C10 C11 119.0(3) . .
O6 C10 C11 119.2(3) . .
C12 C11 C16 118.3(3) . .
C12 C11 C10 118.0(3) . .
C16 C11 C10 123.7(3) . .
C13 C12 C11 120.9(3) . .
C12 C13 C14 119.7(3) . .
C15 C14 C13 120.3(3) . .
C14 C15 C16 119.7(3) . .
C15 C16 C11 121.1(3) . .
C15 C16 O7 117.7(3) . .
C11 C16 O7 121.1(3) . .
O8 C17 O7 123.6(3) . .
O8 C17 C18 126.3(4) . .
O7 C17 C18 110.1(3) . .
O10 C19 O9 122.6(3) . .
O10 C19 C20 118.6(3) . .
O9 C19 C20 118.6(3) . .
C21 C20 C25 117.8(3) . .
C21 C20 C19 118.6(3) . .
C25 C20 C19 123.6(3) . .
C20 C21 C22 121.2(3) . .
C23 C22 C21 120.0(3) . .
C22 C23 C24 119.9(3) . .
C25 C24 C23 119.6(3) . .
C24 C25 O11 116.0(3) . .
C24 C25 C20 121.5(3) . .
O11 C25 C20 122.5(3) . .
O12 C26 O11 123.8(3) . .
O12 C26 C27 125.5(3) . .
O11 C26 C27 110.6(3) . .
O14 C28 O13 122.7(3) . .
O14 C28 C29 119.8(3) . .
O13 C28 C29 117.4(3) . .
C30 C29 C34 117.9(3) . .
C30 C29 C28 118.1(3) . .
C34 C29 C28 124.0(3) . .
C31 C30 C29 121.4(3) . .
C30 C31 C32 119.7(3) . .
C33 C32 C31 119.7(3) . .
C34 C33 C32 120.1(3) . .
C33 C34 O15 116.5(3) . .
C33 C34 C29 121.2(3) . .
O15 C34 C29 122.3(3) . .
O16 C35 O15 123.2(3) . .
O16 C35 C36 127.6(3) . .
O15 C35 C36 109.1(3) . .

loop_
_geom_bond_atom_site_label_1
_geom_bond_atom_site_label_2
_geom_bond_distance
_geom_bond_site_symmetry_2
Bi1 O13 2.243(2) .
Bi1 O2 2.300(2) .
Bi1 O6 2.348(2) .
Bi1 O9 2.407(3) .
Bi1 O1 2.572(3) .
Bi1 O5 2.664(2) .
Bi1 O10 2.711(3) 2_666
Bi1 O10 2.799(3) .
K1 O12 2.704(3) 2_666
K1 O5 2.713(2) .
K1 O14 2.744(3) .
K1 O1 2.798(3) 2_666
K1 O4 2.826(3) 1_565
K1 O4 2.845(3) 2_666
K1 C6 3.330(4) 1_565
K1 C8 3.441(3) 2_666
O1 C1 1.256(4) .
O1 K1 2.798(3) 2_666
O2 C1 1.284(4) .
O3 C8 1.356(4) .
O3 C7 1.405(4) .
O4 C8 1.205(4) .
O4 K1 2.826(3) 1_545
O4 K1 2.845(3) 2_666
O5 C10 1.260(4) .
O6 C10 1.278(4) .
O7 C17 1.369(4) .
O7 C16 1.401(4) .
O8 C17 1.197(4) .
O9 C19 1.271(4) .
O10 C19 1.248(4) .
O10 Bi1 2.711(3) 2_666
O11 C26 1.348(4) .
O11 C25 1.402(4) .
O12 C26 1.206(4) .
O12 K1 2.704(3) 2_666
O13 C28 1.287(4) .
O14 C28 1.242(4) .
O15 C35 1.372(4) .
O15 C34 1.392(4) .
O16 C35 1.194(4) .
C1 C2 1.496(4) .
C2 C7 1.395(5) .
C2 C3 1.402(5) .
C3 C4 1.392(5) .
C4 C5 1.383(6) .
C5 C6 1.387(6) .
C6 C7 1.390(5) .
C6 K1 3.330(4) 1_545
C8 C9 1.492(5) .
C8 K1 3.441(3) 2_666
C10 C11 1.496(4) .
C11 C12 1.392(5) .
C11 C16 1.396(4) .
C12 C13 1.388(5) .
C13 C14 1.390(6) .
C14 C15 1.379(6) .
C15 C16 1.388(5) .
C17 C18 1.498(6) .
C19 C20 1.511(4) .
C20 C21 1.391(4) .
C20 C25 1.407(4) .
C21 C22 1.392(5) .
C22 C23 1.385(5) .
C23 C24 1.396(5) .
C24 C25 1.379(4) .
C26 C27 1.495(5) .
C28 C29 1.510(4) .
C29 C30 1.394(4) .
C29 C34 1.400(4) .
C30 C31 1.392(5) .
C31 C32 1.392(5) .
C32 C33 1.390(5) .
C33 C34 1.384(4) .
C35 C36 1.494(5) .
